data_4073713
loop_
_publ_author_name
'Dost\'al, Libor'
'Jambor, Roman'
'R\%u\<zi\<cka, Ale\<s'
'C\'isa\<rov\'a, Ivana'
'Hole\<cek, Jaroslav'
'Biesemans, Monique'
'Willem, Rudolph'
'De Proft, Frank'
'Geerlings, Paul'

_publ_section_title
;
 Organotin(IV) Derivatives of Some O,C,O-Chelating Ligands. Part 2&#x22A5;
;
_journal_issue 25
_journal_name_full Organometallics
_journal_page_first 6312
_journal_paper_doi 10.1021/om700576n
_journal_volume 26
_journal_year 2007
_chemical_formula_sum 'C20 H26 Cl2 O2 Sn'
_chemical_formula_weight 488.00
_chemical_name_systematic
; 
 ? 
;
_space_group_IT_number 14
_symmetry_cell_setting monoclinic
_symmetry_space_group_name_Hall '-P 2yn'
_symmetry_space_group_name_H-M 'P 1 21/n 1'
_atom_sites_solution_hydrogens geom
_atom_sites_solution_primary direct
_atom_sites_solution_secondary difmap
_audit_creation_method SHELXL-97
_cell_angle_alpha 90.00
_cell_angle_beta 97.8520(13)
_cell_angle_gamma 90.00
_cell_formula_units_Z 4
_cell_length_a 13.4890(3)
_cell_length_b 8.6040(2)
_cell_length_c 17.7460(3)
_cell_measurement_reflns_used 22827
_cell_measurement_temperature 150(2)
_cell_measurement_theta_max 27.5
_cell_measurement_theta_min 1
_cell_volume 2040.28(7)
_computing_cell_refinement 'COLLECT and DENZO'
_computing_data_collection 'COLLECT (Hooft, 1998) and DENZO (Otwinowski & Minor, 1997)'
_computing_data_reduction 'COLLECT and DENZO'
_computing_structure_refinement 'SHELXL-97 (Sheldrick, 1997)'
_computing_structure_solution 'SIR92 (Altomare et al., 1994)'
_diffrn_ambient_temperature 150(2)
_diffrn_detector_area_resol_mean 9.091
_diffrn_measured_fraction_theta_full 0.997
_diffrn_measured_fraction_theta_max 0.997
_diffrn_measurement_device_type 'Nonius KappaCCD area detector'
_diffrn_measurement_method '\f and \w scans to fill the Ewald sphere'
_diffrn_radiation_monochromator graphite
_diffrn_radiation_source 'fine-focus sealed tube'
_diffrn_radiation_type MoK\a
_diffrn_radiation_wavelength 0.71070
_diffrn_reflns_av_R_equivalents 0.0444
_diffrn_reflns_av_sigmaI/netI 0.0322
_diffrn_reflns_limit_h_max 17
_diffrn_reflns_limit_h_min -17
_diffrn_reflns_limit_k_max 11
_diffrn_reflns_limit_k_min -11
_diffrn_reflns_limit_l_max 23
_diffrn_reflns_limit_l_min -22
_diffrn_reflns_number 32616
_diffrn_reflns_theta_full 27.52
_diffrn_reflns_theta_max 27.52
_diffrn_reflns_theta_min 3.05
_diffrn_standards_number 0
_exptl_absorpt_coefficient_mu 1.525
_exptl_absorpt_correction_T_max 0.895
_exptl_absorpt_correction_T_min 0.798
_exptl_absorpt_correction_type multi-scan
_exptl_absorpt_process_details '(SORTAV; Blessing 1997)'
_exptl_crystal_colour colourless
_exptl_crystal_density_diffrn 1.589
_exptl_crystal_density_method 'not measured'
_exptl_crystal_description plate
_exptl_crystal_F_000 984
_exptl_crystal_size_max 0.25
_exptl_crystal_size_mid 0.15
_exptl_crystal_size_min 0.075
_refine_diff_density_max 0.743
_refine_diff_density_min -0.839
_refine_diff_density_rms 0.089
_refine_ls_extinction_method none
_refine_ls_goodness_of_fit_ref 1.046
_refine_ls_hydrogen_treatment mixed
_refine_ls_matrix_type full
_refine_ls_number_parameters 230
_refine_ls_number_reflns 4684
_refine_ls_number_restraints 0
_refine_ls_restrained_S_all 1.046
_refine_ls_R_factor_all 0.0332
_refine_ls_R_factor_gt 0.0260
_refine_ls_shift/su_max 0.002
_refine_ls_shift/su_mean 0.000
_refine_ls_structure_factor_coef Fsqd
_refine_ls_weighting_details 'calc w=1/[\s^2^(Fo^2^)+(0.0293P)^2^+1.1498P] where P=(Fo^2^+2Fc^2^)/3'
_refine_ls_weighting_scheme calc
_refine_ls_wR_factor_gt 0.0590
_refine_ls_wR_factor_ref 0.0617
_reflns_number_gt 4115
_reflns_number_total 4684
_reflns_threshold_expression I>2\s(I)
_cod_data_source_file om700576n-file002.cif
_cod_data_source_block snphclo-sort
_cod_depositor_comments
;
The following automatic conversions were performed:

'_geom_bond_publ_flag' value 'Y' changed to 'y' according to
/home/saulius/struct/CIF-dictionaries/cif_core.dic dictionary named
'cif_core.dic' version 2.4.1 from 2010-06-29 (6
times).

'_geom_angle_publ_flag' value 'Y' changed to 'y' according
to /home/saulius/struct/CIF-dictionaries/cif_core.dic dictionary
named 'cif_core.dic' version 2.4.1 from 2010-06-29 (15 times).

Automatic conversion script
Id: cif_fix_values 1715 2011-07-08 13:25:40Z adriana 

The following automatic conversions were performed:

'_exptl_absorpt_correction_type' value 'multi-scans' was replaced
with the value 'multi-scan' as specified in the replacement file
'src/cod-tools/trunk/data/replacement-values/replacement_values.lst'.

Automatic conversion script
Id: cif_fix_values 5376 2017-05-30 11:51:03Z andrius 
;
_cod_original_sg_symbol_H-M 'P 21/n'
_cod_database_code 4073713

loop_
_symmetry_equiv_pos_as_xyz
'x, y, z'
'-x+1/2, y+1/2, -z+1/2'
'-x, -y, -z'
'x-1/2, -y-1/2, z-1/2'

loop_
_atom_site_label
_atom_site_type_symbol
_atom_site_fract_x
_atom_site_fract_y
_atom_site_fract_z
_atom_site_U_iso_or_equiv
_atom_site_adp_type
_atom_site_occupancy
_atom_site_symmetry_multiplicity
_atom_site_calc_flag
_atom_site_refinement_flags
Sn1 Sn 0.507426(11) 0.482347(16) 0.743527(8) 0.01866(6) Uani 1 1 d .
Cl1 Cl 0.57029(4) 0.71039(6) 0.81205(3) 0.02812(13) Uani 1 1 d .
Cl2 Cl 0.36539(4) 0.62778(6) 0.68941(3) 0.02840(13) Uani 1 1 d .
C11 C 0.58950(16) 0.4279(2) 0.65290(11) 0.0189(4) Uani 1 1 d .
C12 C 0.53733(16) 0.3542(2) 0.58904(11) 0.0196(4) Uani 1 1 d .
C13 C 0.58486(17) 0.3281(3) 0.52544(12) 0.0231(5) Uani 1 1 d .
H13 H 0.5502 0.2806 0.4827 0.028 Uiso 1 1 calc R
C14 C 0.68340(17) 0.3725(3) 0.52539(12) 0.0257(5) Uani 1 1 d .
H14 H 0.7140 0.3587 0.4820 0.031 Uiso 1 1 calc R
C15 C 0.73661(17) 0.4377(3) 0.59024(12) 0.0232(5) Uani 1 1 d .
H15 H 0.8036 0.4635 0.5906 0.028 Uiso 1 1 calc R
C16 C 0.69107(16) 0.4647(2) 0.65466(12) 0.0188(4) Uani 1 1 d .
C17 C 0.43127(17) 0.3002(3) 0.58814(11) 0.0237(5) Uani 1 1 d .
H17A H 0.3853 0.3767 0.5630 0.028 Uiso 1 1 calc R
H17B H 0.4210 0.2029 0.5605 0.028 Uiso 1 1 calc R
C18 C 0.31695(16) 0.2095(3) 0.67599(13) 0.0244(5) Uani 1 1 d .
H18 H 0.3077 0.2287 0.7290 0.029 Uiso 1 1 calc R
C19 C 0.75249(17) 0.5264(2) 0.72531(12) 0.0220(5) Uani 1 1 d .
H19A H 0.8232 0.5154 0.7216 0.026 Uiso 1 1 calc R
H19B H 0.7381 0.6356 0.7318 0.026 Uiso 1 1 calc R
C20 C 0.78301(18) 0.4876(2) 0.86051(13) 0.0246(5) Uani 1 1 d .
H20 H 0.7775 0.6006 0.8654 0.030 Uiso 1 1 calc R
C21 C 0.47629(14) 0.3391(2) 0.83619(10) 0.0151(4) Uani 1 1 d .
C22 C 0.44445(18) 0.4048(3) 0.89897(13) 0.0287(5) Uani 1 1 d .
H22 H 0.4380 0.5121 0.9023 0.034 Uiso 1 1 calc R
C23 C 0.42178(19) 0.3095(3) 0.95776(13) 0.0357(6) Uani 1 1 d .
H23 H 0.3999 0.3527 1.0006 0.043 Uiso 1 1 calc R
C24 C 0.43198(19) 0.1505(3) 0.95197(14) 0.0362(6) Uani 1 1 d .
H24 H 0.4163 0.0866 0.9909 0.043 Uiso 1 1 calc R
C25 C 0.46533(18) 0.0852(3) 0.88876(14) 0.0310(5) Uani 1 1 d .
H25 H 0.4728 -0.0219 0.8854 0.037 Uiso 1 1 calc R
C26 C 0.48750(17) 0.1807(3) 0.83064(12) 0.0251(5) Uani 1 1 d .
H26 H 0.5099 0.1380 0.7879 0.030 Uiso 1 1 calc R
O1 O 0.41330(11) 0.27938(16) 0.66484(8) 0.0203(3) Uani 1 1 d .
O2 O 0.72705(11) 0.43863(17) 0.78861(8) 0.0209(3) Uani 1 1 d .
C1 C 0.32215(19) 0.0352(3) 0.66619(15) 0.0316(6) Uani 1 1 d .
H1A H 0.3245 0.0111 0.6136 0.047 Uiso 1 1 calc R
H1B H 0.2640 -0.0121 0.6822 0.047 Uiso 1 1 calc R
H1C H 0.3812 -0.0042 0.6965 0.047 Uiso 1 1 calc R
C2 C 0.22848(17) 0.2830(3) 0.62661(14) 0.0309(5) Uani 1 1 d .
H2A H 0.2330 0.3941 0.6308 0.046 Uiso 1 1 calc R
H2B H 0.1674 0.2484 0.6433 0.046 Uiso 1 1 calc R
H2C H 0.2291 0.2530 0.5746 0.046 Uiso 1 1 calc R
C3 C 0.73406(19) 0.4101(3) 0.92188(13) 0.0336(6) Uani 1 1 d .
H3A H 0.6642 0.4363 0.9157 0.050 Uiso 1 1 calc R
H3B H 0.7653 0.4450 0.9708 0.050 Uiso 1 1 calc R
H3C H 0.7414 0.2994 0.9184 0.050 Uiso 1 1 calc R
C4 C 0.89274(18) 0.4430(3) 0.86625(14) 0.0358(6) Uani 1 1 d .
H4A H 0.8983 0.3329 0.8590 0.054 Uiso 1 1 calc R
H4B H 0.9264 0.4710 0.9156 0.054 Uiso 1 1 calc R
H4C H 0.9229 0.4969 0.8278 0.054 Uiso 1 1 calc R

loop_
_atom_site_aniso_label
_atom_site_aniso_U_11
_atom_site_aniso_U_22
_atom_site_aniso_U_33
_atom_site_aniso_U_23
_atom_site_aniso_U_13
_atom_site_aniso_U_12
Sn1 0.02398(10) 0.01534(9) 0.01741(9) 0.00042(5) 0.00552(6) 0.00077(5)
Cl1 0.0328(3) 0.0194(3) 0.0324(3) -0.0070(2) 0.0053(2) -0.0019(2)
Cl2 0.0319(3) 0.0227(3) 0.0297(3) -0.0001(2) 0.0012(2) 0.0083(2)
C11 0.0246(11) 0.0146(10) 0.0182(10) 0.0024(8) 0.0057(9) 0.0013(8)
C12 0.0231(11) 0.0184(10) 0.0168(10) 0.0038(8) 0.0011(8) 0.0037(8)
C13 0.0286(12) 0.0233(11) 0.0166(10) 0.0011(8) 0.0003(9) 0.0021(9)
C14 0.0324(13) 0.0284(12) 0.0175(11) 0.0038(9) 0.0081(9) 0.0059(10)
C15 0.0232(11) 0.0224(11) 0.0252(12) 0.0068(9) 0.0080(9) 0.0036(9)
C16 0.0229(11) 0.0154(10) 0.0183(10) 0.0039(8) 0.0033(9) 0.0010(8)
C17 0.0279(12) 0.0259(12) 0.0166(10) 0.0006(8) 0.0007(9) -0.0012(9)
C18 0.0227(12) 0.0250(11) 0.0258(11) 0.0011(9) 0.0049(9) -0.0045(9)
C19 0.0237(12) 0.0201(11) 0.0227(12) 0.0022(8) 0.0047(9) -0.0025(8)
C20 0.0301(13) 0.0211(11) 0.0207(11) -0.0050(8) -0.0034(10) 0.0002(9)
C21 0.0151(10) 0.0177(10) 0.0122(9) 0.0012(7) 0.0010(8) -0.0024(8)
C22 0.0315(13) 0.0279(13) 0.0271(12) 0.0003(10) 0.0054(10) 0.0041(10)
C23 0.0392(15) 0.0446(16) 0.0254(13) 0.0031(11) 0.0118(11) 0.0075(12)
C24 0.0379(15) 0.0385(15) 0.0341(14) 0.0150(11) 0.0117(11) 0.0038(11)
C25 0.0336(14) 0.0242(12) 0.0352(13) 0.0076(10) 0.0053(11) 0.0029(10)
C26 0.0262(12) 0.0263(12) 0.0225(11) 0.0007(9) 0.0027(9) 0.0005(9)
O1 0.0217(8) 0.0205(8) 0.0191(7) 0.0006(6) 0.0040(6) -0.0033(6)
O2 0.0274(8) 0.0185(7) 0.0163(7) 0.0006(6) 0.0010(6) -0.0041(6)
C1 0.0305(13) 0.0227(12) 0.0411(15) 0.0032(10) 0.0029(11) -0.0054(10)
C2 0.0213(12) 0.0328(13) 0.0382(14) 0.0012(10) 0.0025(10) -0.0005(10)
C3 0.0377(14) 0.0430(15) 0.0194(12) -0.0001(10) 0.0011(10) -0.0005(12)
C4 0.0307(14) 0.0467(16) 0.0282(13) -0.0019(11) -0.0022(11) 0.0001(12)

loop_
_atom_type_symbol
_atom_type_description
_atom_type_scat_dispersion_real
_atom_type_scat_dispersion_imag
_atom_type_scat_source
C C 0.0033 0.0016 'International Tables Vol C Tables 4.2.6.8 and 6.1.1.4'
H H 0.0000 0.0000 'International Tables Vol C Tables 4.2.6.8 and 6.1.1.4'
O O 0.0106 0.0060 'International Tables Vol C Tables 4.2.6.8 and 6.1.1.4'
Cl Cl 0.1484 0.1585 'International Tables Vol C Tables 4.2.6.8 and 6.1.1.4'
Sn Sn -0.6537 1.4246 'International Tables Vol C Tables 4.2.6.8 and 6.1.1.4'

loop_
_geom_angle_atom_site_label_1
_geom_angle_atom_site_label_2
_geom_angle_atom_site_label_3
_geom_angle
_geom_angle_publ_flag
C11 Sn1 C21 129.13(8) y
C11 Sn1 Cl2 106.53(6) y
C21 Sn1 Cl2 112.40(5) y
C11 Sn1 Cl1 112.26(6) y
C21 Sn1 Cl1 100.03(5) y
Cl2 Sn1 Cl1 89.074(19) y
C11 Sn1 O1 72.41(7) y
C21 Sn1 O1 83.56(6) y
Cl2 Sn1 O1 79.66(4) y
Cl1 Sn1 O1 168.69(4) y
C11 Sn1 O2 64.82(6) y
C21 Sn1 O2 90.76(6) y
Cl2 Sn1 O2 152.85(3) y
Cl1 Sn1 O2 72.44(3) y
O1 Sn1 O2 118.43(4) y
C12 C11 C16 120.08(19) ?
C12 C11 Sn1 117.11(15) ?
C16 C11 Sn1 122.81(15) ?
C13 C12 C11 119.6(2) ?
C13 C12 C17 119.05(19) ?
C11 C12 C17 121.39(18) ?
C14 C13 C12 120.4(2) ?
C14 C13 H13 119.8 ?
C12 C13 H13 119.8 ?
C13 C14 C15 119.9(2) ?
C13 C14 H14 120.0 ?
C15 C14 H14 120.0 ?
C14 C15 C16 120.9(2) ?
C14 C15 H15 119.6 ?
C16 C15 H15 119.6 ?
C15 C16 C11 119.0(2) ?
C15 C16 C19 119.4(2) ?
C11 C16 C19 121.60(19) ?
O1 C17 C12 108.33(16) ?
O1 C17 H17A 110.0 ?
C12 C17 H17A 110.0 ?
O1 C17 H17B 110.0 ?
C12 C17 H17B 110.0 ?
H17A C17 H17B 108.4 ?
O1 C18 C1 109.54(18) ?
O1 C18 C2 113.06(18) ?
C1 C18 C2 113.06(19) ?
O1 C18 H18 106.9 ?
C1 C18 H18 106.9 ?
C2 C18 H18 106.9 ?
O2 C19 C16 107.71(16) ?
O2 C19 H19A 110.2 ?
C16 C19 H19A 110.2 ?
O2 C19 H19B 110.2 ?
C16 C19 H19B 110.2 ?
H19A C19 H19B 108.5 ?
O2 C20 C3 106.28(18) ?
O2 C20 C4 111.73(19) ?
C3 C20 C4 111.1(2) ?
O2 C20 H20 109.2 ?
C3 C20 H20 109.2 ?
C4 C20 H20 109.2 ?
C22 C21 C26 121.1(2) ?
C22 C21 Sn1 120.20(16) ?
C26 C21 Sn1 118.68(15) ?
C21 C22 C23 119.4(2) ?
C21 C22 H22 120.3 ?
C23 C22 H22 120.3 ?
C24 C23 C22 119.6(2) ?
C24 C23 H23 120.2 ?
C22 C23 H23 120.2 ?
C23 C24 C25 120.6(2) ?
C23 C24 H24 119.7 ?
C25 C24 H24 119.7 ?
C26 C25 C24 119.4(2) ?
C26 C25 H25 120.3 ?
C24 C25 H25 120.3 ?
C21 C26 C25 119.9(2) ?
C21 C26 H26 120.1 ?
C25 C26 H26 120.1 ?
C17 O1 C18 116.65(15) ?
C17 O1 Sn1 108.00(11) ?
C18 O1 Sn1 127.41(12) ?
C19 O2 C20 112.58(16) ?
C19 O2 Sn1 93.37(11) ?
C20 O2 Sn1 125.18(12) ?
C18 C1 H1A 109.5 ?
C18 C1 H1B 109.5 ?
H1A C1 H1B 109.5 ?
C18 C1 H1C 109.5 ?
H1A C1 H1C 109.5 ?
H1B C1 H1C 109.5 ?
C18 C2 H2A 109.5 ?
C18 C2 H2B 109.5 ?
H2A C2 H2B 109.5 ?
C18 C2 H2C 109.5 ?
H2A C2 H2C 109.5 ?
H2B C2 H2C 109.5 ?
C20 C3 H3A 109.5 ?
C20 C3 H3B 109.5 ?
H3A C3 H3B 109.5 ?
C20 C3 H3C 109.5 ?
H3A C3 H3C 109.5 ?
H3B C3 H3C 109.5 ?
C20 C4 H4A 109.5 ?
C20 C4 H4B 109.5 ?
H4A C4 H4B 109.5 ?
C20 C4 H4C 109.5 ?
H4A C4 H4C 109.5 ?
H4B C4 H4C 109.5 ?

loop_
_geom_bond_atom_site_label_1
_geom_bond_atom_site_label_2
_geom_bond_distance
_geom_bond_publ_flag
Sn1 C11 2.126(2) y
Sn1 C21 2.1420(19) y
Sn1 Cl2 2.3783(6) y
Sn1 Cl1 2.4012(5) y
Sn1 O1 2.4753(14) y
Sn1 O2 2.9850(15) y
C11 C12 1.401(3) ?
C11 C16 1.402(3) ?
C12 C13 1.390(3) ?
C12 C17 1.502(3) ?
C13 C14 1.383(3) ?
C13 H13 0.9300 ?
C14 C15 1.389(3) ?
C14 H14 0.9300 ?
C15 C16 1.389(3) ?
C15 H15 0.9300 ?
C16 C19 1.502(3) ?
C17 O1 1.426(2) ?
C17 H17A 0.9700 ?
C17 H17B 0.9700 ?
C18 O1 1.470(3) ?
C18 C1 1.513(3) ?
C18 C2 1.519(3) ?
C18 H18 0.9800 ?
C19 O2 1.433(2) ?
C19 H19A 0.9700 ?
C19 H19B 0.9700 ?
C20 O2 1.453(3) ?
C20 C3 1.505(3) ?
C20 C4 1.519(3) ?
C20 H20 0.9800 ?
C21 C22 1.370(3) ?
C21 C26 1.376(3) ?
C22 C23 1.394(3) ?
C22 H22 0.9300 ?
C23 C24 1.380(4) ?
C23 H23 0.9300 ?
C24 C25 1.384(4) ?
C24 H24 0.9300 ?
C25 C26 1.383(3) ?
C25 H25 0.9300 ?
C26 H26 0.9300 ?
C1 H1A 0.9600 ?
C1 H1B 0.9600 ?
C1 H1C 0.9600 ?
C2 H2A 0.9600 ?
C2 H2B 0.9600 ?
C2 H2C 0.9600 ?
C3 H3A 0.9600 ?
C3 H3B 0.9600 ?
C3 H3C 0.9600 ?
C4 H4A 0.9600 ?
C4 H4B 0.9600 ?
C4 H4C 0.9600 ?
